data_9005748
loop_
_publ_author_name
'Keller, P.'
'Lissner, F.'
'Schleid, T.'

_publ_section_title
;The crystal structure of stanekite, (Fe3+,Mn2+,Fe2+,Mg)2[PO4]O, from
 Okatjimukuju, Karibib (Namibia), and its relationship to the polymorphs of
 synthetic Fe2[PO4]O Locality: Okatjimukuju, Karibib, Namibia Note: Uiso(O4)
 corrected
;
_journal_name_full 'European Journal of Mineralogy'
_journal_page_first 113
_journal_page_last 118
_journal_paper_doi 10.1127/0935-1221/2006/0018-0113
_journal_volume 18
_journal_year 2006
_chemical_compound_source 'Okatjimukuju, Karibib, Namibia'
_chemical_formula_sum 'Fe1.1 Mn0.81 O5 P'
_chemical_name_mineral Stanekite
_space_group_IT_number 15
_symmetry_space_group_name_Hall '-I 2ya'
_symmetry_space_group_name_H-M 'I 1 2/a 1'
_cell_angle_alpha 90
_cell_angle_beta 105.81
_cell_angle_gamma 90
_cell_length_a 11.835
_cell_length_b 6.328
_cell_length_c 9.983
_cell_formula_units_Z 8
_cell_volume 719.363
_database_code_amcsd 0007141
_exptl_crystal_density_diffrn 4.005
_cod_original_formula_sum 'Fe1.1 Mn.81 P O5'
_cod_database_code 9005748

loop_
_space_group_symop_operation_xyz
x,y,z
1/2+x,1/2+y,1/2+z
1/2-x,y,-z
-x,1/2+y,1/2-z
1/2+x,-y,z
+x,1/2-y,1/2+z
-x,-y,-z
1/2-x,1/2-y,1/2-z

loop_
_atom_site_aniso_label
_atom_site_aniso_U_11
_atom_site_aniso_U_22
_atom_site_aniso_U_33
_atom_site_aniso_U_12
_atom_site_aniso_U_13
_atom_site_aniso_U_23
Fe1 0.02130 0.03650 0.02180 0.00700 -0.00030 -0.00020
Mn1 0.02130 0.03650 0.02180 0.00700 -0.00030 -0.00020
Fe2 0.02680 0.01350 0.02090 0.00030 -0.00020 0.00020
Mn2 0.02680 0.01350 0.02090 0.00030 -0.00020 0.00020
P 0.01810 0.01480 0.02130 -0.00010 0.00080 -0.00020
O1 0.04130 0.01930 0.02300 0.00330 0.00320 -0.00190
O2 0.02140 0.02850 0.02190 0.00410 -0.00170 0.00610
O3 0.03070 0.03360 0.03560 -0.00550 0.00920 0.00060
O4 0.02490 0.01810 0.02300 0.00250 0.00120 0.00440
O5 0.03140 0.03630 0.02830 0.00510 -0.00500 -0.01160

loop_
_atom_site_label
_atom_site_fract_x
_atom_site_fract_y
_atom_site_fract_z
_atom_site_occupancy
_atom_site_U_iso_or_equiv
Fe1 0.20327 0.01560 0.19583 0.48000 0.02780
Mn1 0.20327 0.01560 0.19583 0.49000 0.02780
Fe2 0.11265 0.13956 0.45334 0.62000 0.02170
Mn2 0.11265 0.13956 0.45334 0.32000 0.02170
P 0.07306 0.65435 0.37918 1.00000 0.01900
O1 0.05300 0.83810 0.47010 1.00000 0.02900
O2 0.45970 0.39600 0.26710 1.00000 0.02550
O3 0.17050 0.70640 0.31090 1.00000 0.03330
O4 0.11250 0.46400 0.47610 1.00000 0.02300
O5 0.26310 0.15650 0.37430 1.00000 0.03450

loop_
_cod_related_entry_id
_cod_related_entry_database
_cod_related_entry_code
1 AMCSD 0007141
